data_4504165
loop_
_publ_author_name
'Hu, De-Xin'
'Luo, Feng'
'Che, Yun-Xia'
'Zheng, Ji-Min'

_publ_section_title
;
 Construction of Lanthanide Metal&#x2212;Organic Frameworks by Flexible
 Aliphatic Dicarboxylate Ligands Plus a Rigidm-Phthalic Acid Ligand
;
_journal_issue 9
_journal_name_full 'Crystal Growth &amp; Design'
_journal_page_first 1733
_journal_paper_doi 10.1021/cg0608615
_journal_volume 7
_journal_year 2007
_chemical_formula_sum 'C9 H10 O7 Y'
_chemical_formula_weight 319.08
_chemical_name_systematic
; 
 ? 
;
_space_group_IT_number 15
_symmetry_cell_setting monoclinic
_symmetry_space_group_name_Hall '-C 2yc'
_symmetry_space_group_name_H-M 'C 1 2/c 1'
_atom_sites_solution_hydrogens geom
_atom_sites_solution_primary direct
_atom_sites_solution_secondary difmap
_audit_creation_method SHELXL-97
_cell_angle_alpha 90.00
_cell_angle_beta 95.40(3)
_cell_angle_gamma 90.00
_cell_formula_units_Z 8
_cell_length_a 17.507(4)
_cell_length_b 14.196(3)
_cell_length_c 8.3366(17)
_cell_measurement_reflns_used 2757
_cell_measurement_temperature 298(2)
_cell_measurement_theta_max 27.8525
_cell_measurement_theta_min 1.8500
_cell_volume 2062.7(8)
_computing_cell_refinement 'RAXIS-RAPID Auto(Rigaku, 2004)'
_computing_data_collection 'RAXIS-RAPID Auto(Rigaku, 2004)'
_computing_data_reduction 'CrystalStructure(Rigaku/MSC, 2004)'
_computing_molecular_graphics 'Bruker SHELXTL'
_computing_publication_material 'Bruker SHELXTL'
_computing_structure_refinement 'SHELXL-97 (Sheldrick, 1997)'
_computing_structure_solution 'SHELXS-97 (Sheldrick, 1997)'
_diffrn_ambient_temperature 298(2)
_diffrn_measured_fraction_theta_full 0.996
_diffrn_measured_fraction_theta_max 0.996
_diffrn_measurement_device_type 'rigaku r-axis rapid IP area detector'
_diffrn_measurement_method oscillation
_diffrn_radiation_monochromator graphite
_diffrn_radiation_probe x-ray
_diffrn_radiation_type MoK\a
_diffrn_radiation_wavelength 0.71073
_diffrn_reflns_av_R_equivalents 0.0460
_diffrn_reflns_av_sigmaI/netI 0.0503
_diffrn_reflns_limit_h_max 22
_diffrn_reflns_limit_h_min -14
_diffrn_reflns_limit_k_max 18
_diffrn_reflns_limit_k_min -18
_diffrn_reflns_limit_l_max 10
_diffrn_reflns_limit_l_min -10
_diffrn_reflns_number 7842
_diffrn_reflns_theta_full 27.86
_diffrn_reflns_theta_max 27.86
_diffrn_reflns_theta_min 1.85
_diffrn_source 'rotating anode'
_exptl_absorpt_coefficient_mu 5.677
_exptl_absorpt_correction_T_max 0.3964
_exptl_absorpt_correction_T_min 0.3964
_exptl_absorpt_correction_type multi-scan
_exptl_crystal_colour colourless
_exptl_crystal_density_diffrn 2.055
_exptl_crystal_density_method 'not measured'
_exptl_crystal_description block
_exptl_crystal_F_000 1272
_exptl_crystal_size_max 0.20
_exptl_crystal_size_mid 0.20
_exptl_crystal_size_min 0.20
_refine_diff_density_max 0.543
_refine_diff_density_min -1.314
_refine_diff_density_rms 0.122
_refine_ls_extinction_method none
_refine_ls_goodness_of_fit_ref 0.978
_refine_ls_hydrogen_treatment constr
_refine_ls_matrix_type full
_refine_ls_number_parameters 163
_refine_ls_number_reflns 2447
_refine_ls_number_restraints 3
_refine_ls_restrained_S_all 0.977
_refine_ls_R_factor_all 0.0404
_refine_ls_R_factor_gt 0.0303
_refine_ls_shift/su_max 0.001
_refine_ls_shift/su_mean 0.000
_refine_ls_structure_factor_coef Fsqd
_refine_ls_weighting_details 'calc w=1/[\s^2^(Fo^2^)+(0.0377P)^2^+0.0000P] where P=(Fo^2^+2Fc^2^)/3'
_refine_ls_weighting_scheme calc
_refine_ls_wR_factor_gt 0.0671
_refine_ls_wR_factor_ref 0.0700
_reflns_number_gt 1913
_reflns_number_total 2447
_reflns_threshold_expression >2sigma(I)
_cod_data_source_file cg0608615si20061128_071031.cif
_cod_data_source_block shelxl
_cod_depositor_comments
;
The following automatic conversions were performed:

'_symmetry_cell_setting' value 'Monoclinic' changed to 'monoclinic'
according to /home/saulius/struct/CIF-dictionaries/cif_core.dic
dictionary named 'cif_core.dic' version 2.4.1 from 2010-06-29.

Automatic conversion script
Id: cif_fix_values 1715 2011-07-08 13:25:40Z adriana 
;
_cod_original_cell_volume 2062.7(7)
_cod_original_sg_symbol_H-M C2/c
_cod_database_code 4504165

loop_
_symmetry_equiv_pos_as_xyz
'x, y, z'
'-x, y, -z+1/2'
'x+1/2, y+1/2, z'
'-x+1/2, y+1/2, -z+1/2'
'-x, -y, -z'
'x, -y, z-1/2'
'-x+1/2, -y+1/2, -z'
'x+1/2, -y+1/2, z-1/2'

loop_
_atom_site_label
_atom_site_type_symbol
_atom_site_fract_x
_atom_site_fract_y
_atom_site_fract_z
_atom_site_U_iso_or_equiv
_atom_site_adp_type
_atom_site_occupancy
_atom_site_symmetry_multiplicity
_atom_site_calc_flag
_atom_site_refinement_flags
C1 C 0.36655(16) 0.32955(19) -0.1584(3) 0.0130(5) Uani 1 1 d .
C2 C 0.5000 0.3317(3) -0.2500 0.0131(8) Uani 1 2 d S
H2 H 0.5000 0.2662 -0.2500 0.016 Uiso 1 2 calc SR
C3 C 0.43632(15) 0.38113(18) -0.2058(3) 0.0154(6) Uani 1 1 d .
C4 C 0.43667(17) 0.4783(2) -0.2065(4) 0.0256(7) Uani 1 1 d .
H4 H 0.3941 0.5112 -0.1776 0.031 Uiso 1 1 calc R
C5 C 0.5000 0.5273(3) -0.2500 0.0298(11) Uani 1 2 d S
H5 H 0.5000 0.5928 -0.2500 0.036 Uiso 1 2 calc SR
C6 C 0.30350(15) 0.29908(18) 0.2820(3) 0.0129(5) Uani 1 1 d .
C7 C 0.34942(19) 0.2523(2) 0.4189(3) 0.0249(7) Uani 1 1 d .
H7C H 0.3190 0.2014 0.4574 0.030 Uiso 1 1 calc R
H7D H 0.3581 0.2975 0.5058 0.030 Uiso 1 1 calc R
C8 C 0.42723(17) 0.21202(19) 0.3834(4) 0.0217(6) Uani 1 1 d .
H8A H 0.4321 0.2175 0.2688 0.026 Uiso 1 1 calc R
H8B H 0.4676 0.2495 0.4396 0.026 Uiso 1 1 calc R
C9 C 0.43861(17) 0.10883(19) 0.4333(4) 0.0225(7) Uani 1 1 d .
H9A H 0.4923 0.0925 0.4303 0.027 Uiso 1 1 calc R
H9B H 0.4262 0.1017 0.5436 0.027 Uiso 1 1 calc R
C10 C 0.39055(16) 0.04132(19) 0.3283(3) 0.0156(6) Uani 1 1 d .
H7B H 0.282(2) 0.541(3) 0.155(3) 0.074(15) Uiso 1 1 d D
H7A H 0.268(2) 0.5522(18) -0.015(3) 0.030(10) Uiso 1 1 d D
O1 O 0.30626(11) 0.37749(12) -0.1490(2) 0.0186(4) Uani 1 1 d .
O2 O 0.37228(11) 0.24245(13) -0.1335(2) 0.0187(5) Uani 1 1 d .
O3 O 0.30359(11) 0.26712(13) 0.1394(2) 0.0143(4) Uani 1 1 d .
O4 O 0.26326(12) 0.37040(12) 0.3045(2) 0.0207(5) Uani 1 1 d .
O5 O 0.35518(12) 0.06987(14) 0.2002(2) 0.0216(5) Uani 1 1 d .
O6 O 0.38839(11) -0.04354(13) 0.3733(2) 0.0197(4) Uani 1 1 d .
O7 O 0.26570(13) 0.51559(14) 0.0655(2) 0.0213(5) Uani 1 1 d D
Y1 Y 0.203279(14) 0.370314(16) 0.02234(3) 0.01021(8) Uani 1 1 d .

loop_
_atom_site_aniso_label
_atom_site_aniso_U_11
_atom_site_aniso_U_22
_atom_site_aniso_U_33
_atom_site_aniso_U_23
_atom_site_aniso_U_13
_atom_site_aniso_U_12
C1 0.0111(13) 0.0164(14) 0.0113(13) -0.0015(10) 0.0002(11) -0.0005(11)
C2 0.0127(19) 0.0104(18) 0.0163(19) 0.000 0.0021(16) 0.000
C3 0.0093(13) 0.0181(14) 0.0190(14) 0.0002(11) 0.0024(11) -0.0002(11)
C4 0.0162(16) 0.0195(15) 0.0423(19) -0.0041(14) 0.0082(15) 0.0036(12)
C5 0.023(2) 0.008(2) 0.060(3) 0.000 0.013(2) 0.000
C6 0.0116(13) 0.0126(13) 0.0146(13) -0.0012(10) 0.0012(11) -0.0035(10)
C7 0.0294(17) 0.0294(18) 0.0151(14) 0.0012(12) -0.0022(13) 0.0105(14)
C8 0.0186(15) 0.0181(15) 0.0267(16) 0.0008(13) -0.0064(13) 0.0009(12)
C9 0.0181(15) 0.0206(15) 0.0270(17) 0.0013(12) -0.0080(14) 0.0007(12)
C10 0.0131(14) 0.0167(14) 0.0177(14) 0.0036(11) 0.0043(12) 0.0018(11)
O1 0.0120(10) 0.0191(10) 0.0259(11) 0.0043(8) 0.0078(9) 0.0019(8)
O2 0.0158(11) 0.0147(10) 0.0267(11) 0.0012(8) 0.0085(9) 0.0003(8)
O3 0.0153(10) 0.0145(9) 0.0122(9) -0.0038(7) -0.0029(8) 0.0014(8)
O4 0.0253(11) 0.0186(11) 0.0173(10) -0.0016(8) -0.0025(9) 0.0093(9)
O5 0.0260(12) 0.0192(11) 0.0176(10) 0.0033(8) -0.0081(9) 0.0014(9)
O6 0.0136(10) 0.0186(11) 0.0268(11) 0.0077(8) 0.0021(9) -0.0005(8)
O7 0.0295(12) 0.0180(11) 0.0161(11) 0.0000(9) 0.0006(10) -0.0096(9)
Y1 0.00904(13) 0.01008(13) 0.01132(13) 0.00000(10) -0.00010(9) 0.00083(10)

loop_
_atom_type_symbol
_atom_type_description
_atom_type_scat_dispersion_real
_atom_type_scat_dispersion_imag
_atom_type_scat_source
C C 0.0033 0.0016 'International Tables Vol C Tables 4.2.6.8 and 6.1.1.4'
H H 0.0000 0.0000 'International Tables Vol C Tables 4.2.6.8 and 6.1.1.4'
O O 0.0106 0.0060 'International Tables Vol C Tables 4.2.6.8 and 6.1.1.4'
Y Y -2.7962 3.5667 'International Tables Vol C Tables 4.2.6.8 and 6.1.1.4'

loop_
_geom_angle_atom_site_label_1
_geom_angle_atom_site_label_2
_geom_angle_atom_site_label_3
_geom_angle
_geom_angle_site_symmetry_1
_geom_angle_site_symmetry_3
O2 C1 O1 125.0(2) . .
O2 C1 C3 117.8(2) . .
O1 C1 C3 117.1(2) . .
C3 C2 C3 119.6(3) 2_654 .
C3 C2 H2 120.2 2_654 .
C3 C2 H2 120.2 . .
C4 C3 C2 119.8(3) . .
C4 C3 C1 119.4(2) . .
C2 C3 C1 120.8(2) . .
C3 C4 C5 120.5(3) . .
C3 C4 H4 119.8 . .
C5 C4 H4 119.8 . .
C4 C5 C4 119.8(4) . 2_654
C4 C5 H5 120.1 . .
C4 C5 H5 120.1 2_654 .
O4 C6 O3 118.4(3) . .
O4 C6 C7 121.0(2) . .
O3 C6 C7 120.6(2) . .
O4 C6 Y1 60.83(15) . .
O3 C6 Y1 58.00(14) . .
C7 C6 Y1 173.2(2) . .
C6 C7 C8 116.4(2) . .
C6 C7 H7C 108.2 . .
C8 C7 H7C 108.2 . .
C6 C7 H7D 108.2 . .
C8 C7 H7D 108.2 . .
H7C C7 H7D 107.3 . .
C9 C8 C7 113.6(2) . .
C9 C8 H8A 108.9 . .
C7 C8 H8A 108.9 . .
C9 C8 H8B 108.9 . .
C7 C8 H8B 108.9 . .
H8A C8 H8B 107.7 . .
C10 C9 C8 113.6(2) . .
C10 C9 H9A 108.8 . .
C8 C9 H9A 108.8 . .
C10 C9 H9B 108.8 . .
C8 C9 H9B 108.8 . .
H9A C9 H9B 107.7 . .
O5 C10 O6 122.4(3) . .
O5 C10 C9 119.8(2) . .
O6 C10 C9 117.8(3) . .
C1 O1 Y1 133.70(17) . .
C1 O2 Y1 134.75(16) . 7
C6 O3 Y1 145.19(16) . 7
C6 O3 Y1 95.52(16) . .
Y1 O3 Y1 105.84(8) 7 .
C6 O4 Y1 92.93(16) . .
C10 O5 Y1 176.0(2) . 7
C10 O6 Y1 132.35(17) . 4_545
Y1 O7 H7B 128(3) . .
Y1 O7 H7A 118(2) . .
H7B O7 H7A 113(3) . .
O5 Y1 O6 79.92(7) 7 4
O5 Y1 O2 111.39(8) 7 7
O6 Y1 O2 76.55(7) 4 7
O5 Y1 O7 87.88(8) 7 .
O6 Y1 O7 78.60(7) 4 .
O2 Y1 O7 144.95(7) 7 .
O5 Y1 O3 80.99(7) 7 7
O6 Y1 O3 131.78(7) 4 7
O2 Y1 O3 70.08(6) 7 7
O7 Y1 O3 144.05(6) . 7
O5 Y1 O1 78.36(7) 7 .
O6 Y1 O1 143.72(6) 4 .
O2 Y1 O1 138.81(6) 7 .
O7 Y1 O1 71.91(7) . .
O3 Y1 O1 72.39(6) 7 .
O5 Y1 O3 146.58(7) 7 .
O6 Y1 O3 133.46(7) 4 .
O2 Y1 O3 80.85(7) 7 .
O7 Y1 O3 99.23(7) . .
O3 Y1 O3 74.16(8) 7 .
O1 Y1 O3 73.09(6) . .
O5 Y1 O4 156.74(7) 7 .
O6 Y1 O4 83.52(7) 4 .
O2 Y1 O4 80.12(7) 7 .
O7 Y1 O4 72.84(7) . .
O3 Y1 O4 122.26(6) 7 .
O1 Y1 O4 106.78(7) . .
O3 Y1 O4 52.60(6) . .
O5 Y1 C6 169.57(7) 7 .
O6 Y1 C6 108.04(7) 4 .
O2 Y1 C6 77.57(7) 7 .
O7 Y1 C6 87.17(8) . .
O3 Y1 C6 97.77(7) 7 .
O1 Y1 C6 91.37(7) . .
O3 Y1 C6 26.48(6) . .
O4 Y1 C6 26.23(6) . .
O5 Y1 Y1 115.57(5) 7 7
O6 Y1 Y1 148.08(5) 4 7
O2 Y1 Y1 71.83(5) 7 7
O7 Y1 Y1 127.11(6) . 7
O3 Y1 Y1 37.55(5) 7 7
O1 Y1 Y1 68.17(4) . 7
O3 Y1 Y1 36.60(4) . 7
O4 Y1 Y1 86.91(4) . 7
C6 Y1 Y1 61.10(5) . 7

loop_
_geom_bond_atom_site_label_1
_geom_bond_atom_site_label_2
_geom_bond_distance
_geom_bond_site_symmetry_2
C1 O2 1.256(3) .
C1 O1 1.265(3) .
C1 C3 1.508(4) .
C2 C3 1.396(3) 2_654
C2 C3 1.396(3) .
C2 H2 0.9300 .
C3 C4 1.380(4) .
C4 C5 1.386(3) .
C4 H4 0.9300 .
C5 C4 1.386(3) 2_654
C5 H5 0.9300 .
C6 O4 1.258(3) .
C6 O3 1.273(3) .
C6 C7 1.489(4) .
C6 Y1 2.841(3) .
C7 C8 1.532(4) .
C7 H7C 0.9700 .
C7 H7D 0.9700 .
C8 C9 1.531(4) .
C8 H8A 0.9700 .
C8 H8B 0.9700 .
C9 C10 1.502(4) .
C9 H9A 0.9700 .
C9 H9B 0.9700 .
C10 O5 1.250(3) .
C10 O6 1.263(3) .
O1 Y1 2.4053(18) .
O2 Y1 2.3245(18) 7
O3 Y1 2.3683(18) 7
O3 Y1 2.421(2) .
O4 Y1 2.484(2) .
O5 Y1 2.203(2) 7
O6 Y1 2.2564(19) 4_545
O7 Y1 2.346(2) .
O7 H7B 0.852(10) .
O7 H7A 0.856(10) .
Y1 O5 2.203(2) 7
Y1 O6 2.2564(19) 4
Y1 O2 2.3245(18) 7
Y1 O3 2.3683(18) 7
Y1 Y1 3.8209(8) 7

loop_
_geom_torsion_atom_site_label_1
_geom_torsion_atom_site_label_2
_geom_torsion_atom_site_label_3
_geom_torsion_atom_site_label_4
_geom_torsion
_geom_torsion_site_symmetry_1
_geom_torsion_site_symmetry_4
C3 C2 C3 C4 0.2(2) 2_654 .
C3 C2 C3 C1 179.6(3) 2_654 .
O2 C1 C3 C4 -168.7(3) . .
O1 C1 C3 C4 12.2(4) . .
O2 C1 C3 C2 11.9(4) . .
O1 C1 C3 C2 -167.2(2) . .
C2 C3 C4 C5 -0.4(4) . .
C1 C3 C4 C5 -179.8(2) . .
C3 C4 C5 C4 0.2(2) . 2_654
O4 C6 C7 C8 -144.0(3) . .
O3 C6 C7 C8 36.6(4) . .
Y1 C6 C7 C8 112.6(15) . .
C6 C7 C8 C9 -128.0(3) . .
C7 C8 C9 C10 71.3(3) . .
C8 C9 C10 O5 10.2(4) . .
C8 C9 C10 O6 -170.6(2) . .
O2 C1 O1 Y1 35.3(4) . .
C3 C1 O1 Y1 -145.7(2) . .
O1 C1 O2 Y1 -12.5(4) . 7
C3 C1 O2 Y1 168.48(18) . 7
O4 C6 O3 Y1 -135.5(2) . 7
C7 C6 O3 Y1 43.9(4) . 7
Y1 C6 O3 Y1 -128.3(3) . 7
O4 C6 O3 Y1 -7.2(2) . .
C7 C6 O3 Y1 172.2(2) . .
O3 C6 O4 Y1 7.0(2) . .
C7 C6 O4 Y1 -172.4(2) . .
O6 C10 O5 Y1 -174(3) . 7
C9 C10 O5 Y1 5(3) . 7
O5 C10 O6 Y1 -74.2(3) . 4_545
C9 C10 O6 Y1 106.6(3) . 4_545
C1 O1 Y1 O5 -150.9(3) . 7
C1 O1 Y1 O6 154.7(2) . 4
C1 O1 Y1 O2 -41.6(3) . 7
C1 O1 Y1 O7 117.5(3) . .
C1 O1 Y1 O3 -66.8(2) . 7
C1 O1 Y1 O3 11.5(2) . .
C1 O1 Y1 O4 52.5(3) . .
C1 O1 Y1 C6 31.0(3) . .
C1 O1 Y1 Y1 -27.0(2) . 7
C6 O3 Y1 O5 164.28(15) . 7
Y1 O3 Y1 O5 -43.48(15) 7 7
C6 O3 Y1 O6 -18.98(18) . 4
Y1 O3 Y1 O6 133.25(8) 7 4
C6 O3 Y1 O2 -80.47(15) . 7
Y1 O3 Y1 O2 71.76(7) 7 7
C6 O3 Y1 O7 64.01(15) . .
Y1 O3 Y1 O7 -143.75(7) 7 .
C6 O3 Y1 O3 -152.23(18) . 7
Y1 O3 Y1 O3 0.0 7 7
C6 O3 Y1 O1 131.79(16) . .
Y1 O3 Y1 O1 -75.98(7) 7 .
C6 O3 Y1 O4 4.04(14) . .
Y1 O3 Y1 O4 156.27(10) 7 .
Y1 O3 Y1 C6 152.23(18) 7 .
C6 O3 Y1 Y1 -152.23(18) . 7
C6 O4 Y1 O5 -155.94(18) . 7
C6 O4 Y1 O6 159.33(15) . 4
C6 O4 Y1 O2 81.91(15) . 7
C6 O4 Y1 O7 -120.64(16) . .
C6 O4 Y1 O3 23.17(17) . 7
C6 O4 Y1 O1 -56.27(16) . .
C6 O4 Y1 O3 -4.07(14) . .
C6 O4 Y1 Y1 9.83(14) . 7
O4 C6 Y1 O5 117.2(4) . 7
O3 C6 Y1 O5 -55.5(5) . 7
C7 C6 Y1 O5 -135.6(14) . 7
O4 C6 Y1 O6 -21.65(16) . 4
O3 C6 Y1 O6 165.62(14) . 4
C7 C6 Y1 O6 85.6(16) . 4
O4 C6 Y1 O2 -92.84(15) . 7
O3 C6 Y1 O2 94.43(15) . 7
C7 C6 Y1 O2 14.4(15) . 7
O4 C6 Y1 O7 55.39(15) . .
O3 C6 Y1 O7 -117.33(15) . .
C7 C6 Y1 O7 162.6(16) . .
O4 C6 Y1 O3 -160.38(15) . 7
O3 C6 Y1 O3 26.89(17) . 7
C7 C6 Y1 O3 -53.1(16) . 7
O4 C6 Y1 O1 127.20(15) . .
O3 C6 Y1 O1 -45.52(15) . .
C7 C6 Y1 O1 -125.6(16) . .
O4 C6 Y1 O3 172.7(2) . .
C7 C6 Y1 O3 -80.0(15) . .
O3 C6 Y1 O4 -172.7(2) . .
C7 C6 Y1 O4 107.2(16) . .
O4 C6 Y1 Y1 -168.77(17) . 7
O3 C6 Y1 Y1 18.50(12) . 7
C7 C6 Y1 Y1 -61.5(15) . 7
